data_1569828
loop_
_publ_author_name
'Kamin, Ashlyn A.'
'Clayton, Tara D.'
'Otteson, Claire E.'
'Gannon, Paige M.'
'Krajewski, Sebastian'
'Kaminsky, Werner'
'Jasti, Ramesh'
'Xiao, Dianne J.'

_publ_section_title
;
 Synthesis and metalation of polycatechol nanohoops derived from
 fluorocycloparaphenylenes.
;
_journal_issue 36
_journal_name_full 'Chemical science'
_journal_page_first 9724
_journal_page_last 9732
_journal_paper_doi 10.1039/d3sc03561a
_journal_volume 14
_journal_year 2023
_chemical_formula_moiety 'C84 H72 O12, 2(C3 H6 O)'
_chemical_formula_sum 'C90 H84 O14'
_chemical_formula_weight 1389.57
_chemical_name_common dodecamethoxy[12]cycloparaphenylene
_space_group_IT_number 14
_space_group_name_Hall '-P 2yn'
_space_group_name_H-M_alt 'P 1 21/n 1'
_symmetry_cell_setting monoclinic
_symmetry_Int_Tables_number 14
_symmetry_space_group_name_Hall '-P 2yn'
_symmetry_space_group_name_H-M 'P 1 21/n 1'
_atom_sites_solution_hydrogens geom
_atom_sites_solution_primary dual
_atom_sites_solution_secondary difmap
_audit_conform_dict_location ftp://ftp.iucr.org/pub/cif_core.dic
_audit_conform_dict_name cif_core.dic
_audit_conform_dict_version 2.4.5
_audit_creation_date 2023-04-18T14:43:42-00:00
_audit_creation_method 'WinGX routine CIF_UPDATE'
_audit_update_record
;
2023-05-23 deposited with the CCDC.	2023-08-17 downloaded from the CCDC.
;
_cell_angle_alpha 90
_cell_angle_beta 104.097(5)
_cell_angle_gamma 90
_cell_formula_units_Z 4
_cell_length_a 20.514(3)
_cell_length_b 9.4966(13)
_cell_length_c 39.416(6)
_cell_measurement_reflns_used 9311
_cell_measurement_temperature 100(2)
_cell_measurement_theta_max 26.83
_cell_measurement_theta_min 2.59
_cell_measurement_wavelength 0.7288
_cell_volume 7447.5(19)
_computing_cell_refinement 'Bruker SAINT'
_computing_data_collection 'Bruker APEX2'
_computing_data_reduction 'Bruker SAINT'
_computing_molecular_graphics 'ORTEP-3 for Windows (Farrugia, 2012)'
_computing_publication_material 'WinGX publication routines (Farrugia, 2012)'
_computing_structure_refinement 'SHELXL-2014 (Sheldrick 2014)'
_computing_structure_solution 'SHELXS-97 (Sheldrick 2008)'
_diffrn_ambient_temperature 100(2)
_diffrn_measured_fraction_theta_full 0.99
_diffrn_measured_fraction_theta_max 0.99
_diffrn_measurement_device '\k-geometry diffractometer'
_diffrn_measurement_device_type CCD
_diffrn_measurement_method '\f or \w oscillation scans'
_diffrn_radiation_probe x-ray
_diffrn_radiation_type synchrotron
_diffrn_radiation_wavelength 0.7288
_diffrn_reflns_av_R_equivalents 0.0251
_diffrn_reflns_av_unetI/netI 0.0466
_diffrn_reflns_Laue_measured_fraction_full 0.99
_diffrn_reflns_Laue_measured_fraction_max 0.99
_diffrn_reflns_limit_h_max 23
_diffrn_reflns_limit_h_min -24
_diffrn_reflns_limit_k_max 11
_diffrn_reflns_limit_k_min -11
_diffrn_reflns_limit_l_max 46
_diffrn_reflns_limit_l_min 0
_diffrn_reflns_number 25207
_diffrn_reflns_point_group_measured_fraction_full 0.99
_diffrn_reflns_point_group_measured_fraction_max 0.99
_diffrn_reflns_theta_full 25.709
_diffrn_reflns_theta_max 25.709
_diffrn_reflns_theta_min 2.456
_diffrn_source 'ALS-U Lawrence Berkeley National Laboratory'
_diffrn_source_type 'ALS-U Beamline 12.2.1'
_diffrn_standards_number 0
_exptl_absorpt_coefficient_mu 0.086
_exptl_absorpt_correction_T_max 0.919
_exptl_absorpt_correction_T_min 0.736
_exptl_absorpt_correction_type multi-scan
_exptl_absorpt_process_details
;
  SADABS-2016/2 - Bruker AXS area detector scaling and absorption correction
;
_exptl_crystal_colour colorless
_exptl_crystal_density_diffrn 1.239
_exptl_crystal_density_method 'not measured'
_exptl_crystal_description shard
_exptl_crystal_F_000 2944
_exptl_crystal_recrystallization_method 'Re-crystallisation from solvent: acetone/MeOH'
_exptl_crystal_size_max 0.2
_exptl_crystal_size_mid 0.1
_exptl_crystal_size_min 0.1
_refine_diff_density_max 0.488
_refine_diff_density_min -0.362
_refine_diff_density_rms 0.067
_refine_ls_extinction_coef 0.0276(17)
_refine_ls_extinction_expression Fc^*^=kFc[1+0.001xFc^2^\l^3^/sin(2\q)]^-1/4^
_refine_ls_extinction_method 'SHELXL-2014/7 (Sheldrick 2014'
_refine_ls_goodness_of_fit_ref 1.062
_refine_ls_hydrogen_treatment constr
_refine_ls_matrix_type full
_refine_ls_number_constraints 0
_refine_ls_number_parameters 969
_refine_ls_number_reflns 13026
_refine_ls_number_restraints 639
_refine_ls_restrained_S_all 1.049
_refine_ls_R_factor_all 0.1445
_refine_ls_R_factor_gt 0.1274
_refine_ls_shift/su_max 0.004
_refine_ls_shift/su_mean 0
_refine_ls_structure_factor_coef Fsqd
_refine_ls_weighting_details 'w=1/[\s^2^(Fo^2^)+(0.0500P)^2^+20.0000P] where P=(Fo^2^+2Fc^2^)/3'
_refine_ls_weighting_scheme calc
_refine_ls_wR_factor_gt 0.2752
_refine_ls_wR_factor_ref 0.282
_reflns_Friedel_coverage 0
_reflns_number_gt 10055
_reflns_number_total 13026
_reflns_threshold_expression 'I > 2\s(I)'
_cod_data_source_file d3sc03561a2.cif
_cod_data_source_block aak_4101_acetone_sync
_cod_depositor_comments
;
The following automatic conversions were performed:

data item '_diffrn_radiation_probe' value 'X-ray' was changed to
'x-ray' in accordance with the
/home/data/users/saulius/crontab/automatic-downloads/rss-feeds/RSC/lib/dictionaries/cif_core.dic
dictionary named 'cif_core.dic' version 2.4.2 last updated on
2011-04-26.

Automatic conversion script
Id: cif_fix_values 8170 2020-07-09 18:12:32Z antanas 

 Adding full bibliography for 1569828--1569831.cif.
;
_cod_original_cell_volume 7447.4(18)
_cod_original_sg_symbol_H-M 'P 21/n'
_cod_database_code 1569828
_shelx_estimated_absorpt_t_min 0.983
_shelx_estimated_absorpt_t_max 0.991
_shelx_shelxl_version_number 2014/7

loop_
_symmetry_equiv_pos_as_xyz
'x, y, z'
'-x+1/2, y+1/2, -z+1/2'
'-x, -y, -z'
'x-1/2, -y-1/2, z-1/2'

loop_
_atom_site_label
_atom_site_type_symbol
_atom_site_fract_x
_atom_site_fract_y
_atom_site_fract_z
_atom_site_U_iso_or_equiv
_atom_site_adp_type
_atom_site_occupancy
_atom_site_site_symmetry_order
_atom_site_calc_flag
_atom_site_refinement_flags_posn
_atom_site_refinement_flags_adp
_atom_site_refinement_flags_occupancy
_atom_site_disorder_assembly
_atom_site_disorder_group
C1 C 0.7216(2) 0.0107(5) 0.10407(12) 0.0741(14) Uani 1 1 d D . . . .
C2 C 0.7801(2) -0.0614(6) 0.11921(12) 0.0813(16) Uani 1 1 d D . . . .
H2 H 0.8136 -0.0719 0.1065 0.098 Uiso 1 1 calc R U . . .
C3 C 0.7910(3) -0.1184(6) 0.15237(13) 0.0848(17) Uani 1 1 d D . . . .
H3 H 0.8322 -0.165 0.1623 0.102 Uiso 1 1 calc R U . . .
C4 C 0.7421(3) -0.1079(6) 0.17128(12) 0.0812(16) Uani 1 1 d D . . . .
C5 C 0.6801(3) -0.0517(6) 0.15447(13) 0.0875(17) Uani 1 1 d D . . . .
H5 H 0.644 -0.0541 0.1657 0.105 Uiso 1 1 calc R U . . .
C6 C 0.6703(2) 0.0080(6) 0.12136(13) 0.0823(16) Uani 1 1 d D . . . .
H6 H 0.6278 0.0475 0.1104 0.099 Uiso 1 1 calc R U . . .
C7 C 0.7613(3) -0.1315(6) 0.20965(13) 0.0908(18) Uani 1 1 d D . . . .
C8 C 0.8171(3) -0.2090(6) 0.22596(13) 0.101(2) Uani 1 1 d D . . . .
H8 H 0.8354 -0.2749 0.2127 0.121 Uiso 1 1 calc R U . . .
C9 C 0.8470(3) -0.1927(7) 0.26117(14) 0.112(2) Uani 1 1 d D . . . .
H9 H 0.8856 -0.2469 0.2716 0.134 Uiso 1 1 calc R U . . .
C10 C 0.8214(3) -0.0977(6) 0.28155(12) 0.0901(18) Uani 1 1 d D . . . .
C11 C 0.7605(3) -0.0343(7) 0.26624(13) 0.102(2) Uani 1 1 d D . . . .
H11 H 0.7389 0.0224 0.2801 0.122 Uiso 1 1 calc R U . . .
C12 C 0.7304(3) -0.0526(7) 0.23080(13) 0.097(2) Uani 1 1 d D . . . .
H12 H 0.6881 -0.0101 0.221 0.116 Uiso 1 1 calc R U . . .
C13 C 0.8614(3) -0.0382(6) 0.31469(14) 0.0940(19) Uani 1 1 d D . . . .
C14 C 0.9301(3) -0.0300(7) 0.31928(17) 0.113(3) Uani 1 1 d D . . . .
H14 H 0.9511 -0.085 0.3048 0.136 Uiso 1 1 calc R U . . .
C15 C 0.9693(3) 0.0566(8) 0.34447(18) 0.119(3) Uani 1 1 d D . . . .
H15 H 1.0166 0.0592 0.3473 0.142 Uiso 1 1 calc R U . . .
C16 C 0.9397(3) 0.1397(6) 0.36570(14) 0.0848(17) Uani 1 1 d D . . . .
C17 C 0.8719(3) 0.1220(6) 0.36324(13) 0.0856(17) Uani 1 1 d D . . . .
H17 H 0.8515 0.171 0.3789 0.103 Uiso 1 1 calc R U . . .
C18 C 0.8331(3) 0.0336(6) 0.33816(14) 0.0897(18) Uani 1 1 d D . . . .
H18 H 0.7866 0.0223 0.3371 0.108 Uiso 1 1 calc R U . . .
C19 C 0.9776(3) 0.2615(5) 0.38416(11) 0.0826(16) Uani 1 1 d D . . . .
C20 C 0.9987(3) 0.2765(5) 0.42033(11) 0.0809(16) Uani 1 1 d D . . . .
C21 C 1.0365(3) 0.3901(5) 0.43570(10) 0.0793(16) Uani 1 1 d D . . . .
C22 C 1.0565(3) 0.4939(5) 0.41479(11) 0.0749(15) Uani 1 1 d D . . . .
C23 C 1.0344(3) 0.4799(5) 0.37875(11) 0.0793(16) Uani 1 1 d D . . . .
C24 C 0.9964(3) 0.3658(5) 0.36356(11) 0.0804(16) Uani 1 1 d D . . . .
O1 O 0.9846(3) 0.1696(5) 0.44098(11) 0.1088(15) Uani 1 1 d D . . . .
C25 C 0.9364(4) 0.2033(11) 0.4596(2) 0.154(4) Uani 1 1 d D . . . .
H25A H 0.9294 0.1219 0.4736 0.231 Uiso 1 1 calc R U . . .
H25B H 0.9524 0.2833 0.4751 0.231 Uiso 1 1 calc R U . . .
H25C H 0.894 0.2283 0.4431 0.231 Uiso 1 1 calc R U . . .
O2 O 1.0596(3) 0.4035(5) 0.47117(9) 0.1068(15) Uani 1 1 d D . . . .
C26 C 1.1017(4) 0.2952(8) 0.48843(19) 0.143(4) Uani 1 1 d D . . . .
H26A H 1.1152 0.3154 0.5136 0.215 Uiso 1 1 calc R U . . .
H26B H 1.0775 0.2054 0.4846 0.215 Uiso 1 1 calc R U . . .
H26C H 1.1418 0.2894 0.4792 0.215 Uiso 1 1 calc R U . . .
O3 O 1.0539(2) 0.5780(5) 0.35725(10) 0.1015(14) Uani 1 1 d D . . . .
C27 C 1.0056(4) 0.6881(8) 0.3470(2) 0.140(3) Uani 1 1 d D . . . .
H27A H 1.0216 0.7548 0.3318 0.21 Uiso 1 1 calc R U . . .
H27B H 0.9627 0.6477 0.3342 0.21 Uiso 1 1 calc R U . . .
H27C H 0.9994 0.7374 0.3678 0.21 Uiso 1 1 calc R U . . .
O4 O 0.9698(2) 0.3614(5) 0.32775(9) 0.1009(14) Uani 1 1 d D . . . .
C28 C 1.0165(4) 0.3437(12) 0.30677(19) 0.153(4) Uani 1 1 d D . . . .
H28A H 0.9925 0.3421 0.282 0.23 Uiso 1 1 calc R U . . .
H28B H 1.0486 0.4221 0.3109 0.23 Uiso 1 1 calc R U . . .
H28C H 1.0408 0.2548 0.3129 0.23 Uiso 1 1 calc R U . . .
C29 C 1.1011(2) 0.6166(5) 0.42808(13) 0.0748(15) Uani 1 1 d D . . . .
C30 C 1.1626(2) 0.6250(5) 0.41987(14) 0.0748(15) Uani 1 1 d D . . . .
H30 H 1.1817 0.5421 0.4128 0.09 Uiso 1 1 calc R U . . .
C31 C 1.1972(2) 0.7506(5) 0.42160(13) 0.0743(15) Uani 1 1 d D . . . .
H31 H 1.2399 0.7523 0.4162 0.089 Uiso 1 1 calc R U . . .
C32 C 1.1703(2) 0.8744(5) 0.43122(13) 0.0733(14) Uani 1 1 d D . . . .
C33 C 1.1121(2) 0.8637(5) 0.44302(14) 0.0786(16) Uani 1 1 d D . . . .
H33 H 1.0949 0.9448 0.452 0.094 Uiso 1 1 calc R U . . .
C34 C 1.0784(2) 0.7359(5) 0.44196(14) 0.0789(16) Uani 1 1 d D . . . .
H34 H 1.0393 0.7304 0.4508 0.095 Uiso 1 1 calc R U . . .
C35 C 1.1959(2) 1.0125(5) 0.42029(12) 0.0710(14) Uani 1 1 d D . . . .
C36 C 1.2607(2) 1.0283(5) 0.41627(12) 0.0701(14) Uani 1 1 d D . . . .
H36 H 1.2951 0.968 0.4289 0.084 Uiso 1 1 calc R U . . .
C37 C 1.2766(2) 1.1295(5) 0.39442(12) 0.0719(14) Uani 1 1 d D . . . .
H37 H 1.3213 1.1356 0.3916 0.086 Uiso 1 1 calc R U . . .
C38 C 1.2278(2) 1.2231(5) 0.37639(12) 0.0694(14) Uani 1 1 d D . . . .
C39 C 1.1661(2) 1.2215(5) 0.38485(13) 0.0782(16) Uani 1 1 d D . . . .
H39 H 1.134 1.2927 0.3758 0.094 Uiso 1 1 calc R U . . .
C40 C 1.1500(2) 1.1172(5) 0.40640(13) 0.0769(15) Uani 1 1 d D . . . .
H40 H 1.1072 1.118 0.4116 0.092 Uiso 1 1 calc R U . . .
C41 C 1.2352(2) 1.2967(4) 0.34396(11) 0.0684(14) Uani 1 1 d D . . . .
C42 C 1.2714(3) 1.2305(5) 0.32305(11) 0.0697(14) Uani 1 1 d D . . . .
H42 H 1.3001 1.1541 0.3324 0.084 Uiso 1 1 calc R U . . .
C43 C 1.2668(2) 1.2727(4) 0.28906(11) 0.0687(13) Uani 1 1 d D . . . .
H43 H 1.2917 1.224 0.2753 0.082 Uiso 1 1 calc R U . . .
C44 C 1.2262(2) 1.3858(4) 0.27466(10) 0.0652(13) Uani 1 1 d D . . . .
C45 C 1.1953(2) 1.4613(4) 0.29653(11) 0.0722(15) Uani 1 1 d D . . . .
H45 H 1.1717 1.5456 0.2883 0.087 Uiso 1 1 calc R U . . .
C46 C 1.1983(3) 1.4148(5) 0.33041(11) 0.0720(14) Uani 1 1 d D . . . .
H46 H 1.1746 1.465 0.3445 0.086 Uiso 1 1 calc R U . . .
C47 C 1.2107(2) 1.4020(5) 0.23540(11) 0.0668(13) Uani 1 1 d D . . . .
C48 C 1.2588(2) 1.3761(5) 0.21654(11) 0.0665(13) Uani 1 1 d D . . . .
C49 C 1.2411(2) 1.3419(5) 0.18127(11) 0.0688(14) Uani 1 1 d D . . . .
C50 C 1.1729(2) 1.3386(5) 0.16317(11) 0.0671(13) Uani 1 1 d D . . . .
C51 C 1.1259(2) 1.3784(5) 0.18120(11) 0.0671(13) Uani 1 1 d D . . . .
C52 C 1.1436(2) 1.4109(5) 0.21654(11) 0.0683(13) Uani 1 1 d D . . . .
O5 O 1.32585(16) 1.3680(4) 0.23336(9) 0.0759(10) Uani 1 1 d D . . . .
C53 C 1.3544(3) 1.4928(7) 0.2502(2) 0.115(3) Uani 1 1 d D . . . .
H53A H 1.402 1.4767 0.2614 0.172 Uiso 1 1 calc R U . . .
H53B H 1.3503 1.5686 0.233 0.172 Uiso 1 1 calc R U . . .
H53C H 1.3306 1.5195 0.268 0.172 Uiso 1 1 calc R U . . .
O6 O 1.28782(17) 1.3016(4) 0.16359(9) 0.0772(10) Uani 1 1 d D U . . .
C54 C 1.3432(3) 1.3905(8) 0.16523(19) 0.114(2) Uani 1 1 d D U . . .
H54A H 1.3724 1.3495 0.1515 0.171 Uiso 1 1 calc R U . . .
H54B H 1.3274 1.483 0.1556 0.171 Uiso 1 1 calc R U . . .
H54C H 1.3684 1.4009 0.1896 0.171 Uiso 1 1 calc R U . . .
O7 O 1.05857(16) 1.3804(4) 0.16391(10) 0.0827(11) Uani 1 1 d D U . . .
C55 C 1.0245(4) 1.2532(8) 0.1687(2) 0.136(3) Uani 1 1 d D U . . .
H55A H 0.9772 1.2599 0.156 0.204 Uiso 1 1 calc R U . . .
H55B H 1.0455 1.1734 0.1597 0.204 Uiso 1 1 calc R U . . .
H55C H 1.0275 1.2393 0.1936 0.204 Uiso 1 1 calc R U . . .
O8 O 1.09317(18) 1.4312(4) 0.23381(9) 0.0818(11) Uani 1 1 d D U . . .
C56 C 1.0596(4) 1.5636(7) 0.2287(2) 0.125(3) Uani 1 1 d D U . . .
H56A H 1.0251 1.5662 0.2421 0.187 Uiso 1 1 calc R U . . .
H56B H 1.0922 1.6393 0.2367 0.187 Uiso 1 1 calc R U . . .
H56C H 1.0384 1.5764 0.2038 0.187 Uiso 1 1 calc R U . . .
C57 C 1.1509(2) 1.2636(4) 0.12876(11) 0.0689(13) Uani 1 1 d D . . . .
C58 C 1.1722(2) 1.1257(5) 0.12755(12) 0.0706(14) Uani 1 1 d D . . . .
H58 H 1.209 1.0926 0.1453 0.085 Uiso 1 1 calc R U . . .
C59 C 1.1412(2) 1.0353(5) 0.10111(12) 0.0745(15) Uani 1 1 d D . . . .
H59 H 1.1568 0.9412 0.1011 0.089 Uiso 1 1 calc R U . . .
C60 C 1.0873(2) 1.0799(5) 0.07452(11) 0.0680(13) Uani 1 1 d D . . . .
C61 C 1.0706(3) 1.2216(5) 0.07370(12) 0.0768(15) Uani 1 1 d D . . . .
H61 H 1.0376 1.2577 0.0544 0.092 Uiso 1 1 calc R U . . .
C62 C 1.1012(2) 1.3118(4) 0.10070(12) 0.0736(15) Uani 1 1 d D . . . .
H62 H 1.0879 1.4078 0.0999 0.088 Uiso 1 1 calc R U . . .
C63 C 1.0436(2) 0.9724(5) 0.05225(12) 0.0695(14) Uani 1 1 d D . . . .
C64 C 1.0678(2) 0.8433(5) 0.04459(14) 0.0760(15) Uani 1 1 d D . . . .
H64 H 1.1149 0.8297 0.0486 0.091 Uiso 1 1 calc R U . . .
C65 C 1.0249(2) 0.7335(5) 0.03129(13) 0.0776(15) Uani 1 1 d D . . . .
H65 H 1.043 0.6463 0.0261 0.093 Uiso 1 1 calc R U . . .
C66 C 0.9556(2) 0.7489(5) 0.02538(12) 0.0696(14) Uani 1 1 d D . . . .
C67 C 0.9312(2) 0.8818(5) 0.02969(13) 0.0750(15) Uani 1 1 d D . . . .
H67 H 0.884 0.898 0.0236 0.09 Uiso 1 1 calc R U . . .
C68 C 0.9747(2) 0.9922(5) 0.04279(14) 0.0762(15) Uani 1 1 d D . . . .
H68 H 0.9567 1.0828 0.0453 0.091 Uiso 1 1 calc R U . . .
C69 C 0.9096(2) 0.6265(5) 0.01932(12) 0.0717(14) Uani 1 1 d D . . . .
C70 C 0.9316(2) 0.4982(5) 0.03429(14) 0.0803(16) Uani 1 1 d D . . . .
H70 H 0.9784 0.4836 0.0436 0.096 Uiso 1 1 calc R U . . .
C71 C 0.8871(2) 0.3905(5) 0.03606(15) 0.0838(17) Uani 1 1 d D . . . .
H71 H 0.9038 0.303 0.0463 0.101 Uiso 1 1 calc R U . . .
C72 C 0.8183(2) 0.4088(5) 0.02308(13) 0.0737(15) Uani 1 1 d D . . . .
C73 C 0.7963(2) 0.5337(5) 0.00585(13) 0.0771(15) Uani 1 1 d D . . . .
H73 H 0.7498 0.547 -0.0044 0.093 Uiso 1 1 calc R U . . .
C74 C 0.8418(2) 0.6398(5) 0.00348(13) 0.0783(16) Uani 1 1 d D . . . .
H74 H 0.826 0.723 -0.0093 0.094 Uiso 1 1 calc R U . . .
C75 C 0.7741(3) 0.3045(4) 0.03430(13) 0.0744(15) Uani 1 1 d D . . . .
C76 C 0.7795(3) 0.1607(4) 0.02862(13) 0.0760(15) Uani 1 1 d D . . . .
C77 C 0.7548(3) 0.0620(4) 0.04808(13) 0.0743(15) Uani 1 1 d D . . . .
C78 C 0.7242(3) 0.1050(4) 0.07468(12) 0.0721(14) Uani 1 1 d D . . . .
C79 C 0.7108(3) 0.2480(4) 0.07694(12) 0.0703(14) Uani 1 1 d D . . . .
C80 C 0.7344(3) 0.3456(4) 0.05670(13) 0.0720(14) Uani 1 1 d D . . . .
O9 O 0.8130(2) 0.1130(4) 0.00452(10) 0.0925(13) Uani 1 1 d D . . . .
C81 C 0.7729(4) 0.0962(10) -0.02953(15) 0.130(3) Uani 1 1 d D . . . .
H81A H 0.8006 0.0621 -0.0448 0.195 Uiso 1 1 calc R U . . .
H81B H 0.7372 0.0278 -0.0293 0.195 Uiso 1 1 calc R U . . .
H81C H 0.7528 0.1869 -0.0382 0.195 Uiso 1 1 calc R U . . .
O10 O 0.7636(2) -0.0792(3) 0.04270(11) 0.0886(12) Uani 1 1 d D . . . .
C82 C 0.7057(4) -0.1532(7) 0.0260(3) 0.136(3) Uani 1 1 d D . . . .
H82A H 0.7172 -0.2522 0.0234 0.203 Uiso 1 1 calc R U . . .
H82B H 0.6725 -0.1472 0.0401 0.203 Uiso 1 1 calc R U . . .
H82C H 0.687 -0.1122 0.0029 0.203 Uiso 1 1 calc R U . . .
O11 O 0.67870(19) 0.2964(4) 0.10163(9) 0.0763(10) Uani 1 1 d D . . . .
C83 C 0.6088(3) 0.3254(7) 0.08709(18) 0.099(2) Uani 1 1 d D . . . .
H83A H 0.5883 0.3594 0.1056 0.149 Uiso 1 1 calc R U . . .
H83B H 0.6043 0.3976 0.0689 0.149 Uiso 1 1 calc R U . . .
H83C H 0.586 0.2391 0.0769 0.149 Uiso 1 1 calc R U . . .
O12 O 0.7225(2) 0.4878(3) 0.06110(10) 0.0842(11) Uani 1 1 d D . . . .
C84 C 0.7698(4) 0.5518(7) 0.08948(16) 0.102(2) Uani 1 1 d D . . . .
H84A H 0.7584 0.6514 0.091 0.153 Uiso 1 1 calc R U . . .
H84B H 0.7684 0.504 0.1113 0.153 Uiso 1 1 calc R U . . .
H84C H 0.815 0.5439 0.0856 0.153 Uiso 1 1 calc R U . . .
O13 O 0.8944(5) 0.4161(10) 0.2135(3) 0.244(5) Uani 1 1 d D . . . .
C85 C 0.8235(7) 0.2671(14) 0.1738(3) 0.206(6) Uani 1 1 d D . . . .
H85A H 0.8087 0.169 0.1739 0.308 Uiso 1 1 calc R U . . .
H85B H 0.7844 0.3295 0.1699 0.308 Uiso 1 1 calc R U . . .
H85C H 0.8466 0.2804 0.155 0.308 Uiso 1 1 calc R U . . .
C86 C 0.8701(6) 0.3008(14) 0.2079(3) 0.166(4) Uani 1 1 d D . . . .
C87 C 0.8807(8) 0.1759(14) 0.2310(4) 0.243(8) Uani 1 1 d D . . . .
H87A H 0.8537 0.0973 0.219 0.365 Uiso 1 1 calc R U . . .
H87B H 0.9283 0.1498 0.2367 0.365 Uiso 1 1 calc R U . . .
H87C H 0.867 0.1978 0.2526 0.365 Uiso 1 1 calc R U . . .
O14 O 0.9694(5) -0.1464(13) 0.1711(3) 0.199(4) Uani 0.784(8) 1 d D U P A 1
C88 C 0.9386(8) -0.3261(18) 0.1291(5) 0.208(6) Uani 0.784(8) 1 d D U P A 1
H88A H 0.959 -0.3694 0.1116 0.312 Uiso 0.784(8) 1 calc R U P A 1
H88B H 0.9316 -0.3981 0.1456 0.312 Uiso 0.784(8) 1 calc R U P A 1
H88C H 0.8953 -0.2842 0.1174 0.312 Uiso 0.784(8) 1 calc R U P A 1
C89 C 0.9838(9) -0.215(2) 0.1481(5) 0.189(4) Uani 0.784(8) 1 d D U P A 1
C90 C 1.0484(8) -0.227(2) 0.1376(5) 0.199(5) Uani 0.784(8) 1 d D U P A 1
H90A H 1.0429 -0.2921 0.1179 0.299 Uiso 0.784(8) 1 calc R U P A 1
H90B H 1.0616 -0.1342 0.1308 0.299 Uiso 0.784(8) 1 calc R U P A 1
H90C H 1.0832 -0.2628 0.1574 0.299 Uiso 0.784(8) 1 calc R U P A 1
O14B O 0.9869(19) 0.005(4) 0.1447(11) 0.209(8) Uani 0.216(8) 1 d D U P A 2
C88B C 1.072(2) -0.148(6) 0.1748(13) 0.202(8) Uani 0.216(8) 1 d D U P A 2
H88D H 1.0892 -0.2409 0.1704 0.303 Uiso 0.216(8) 1 calc R U P A 2
H88E H 1.1087 -0.0783 0.1771 0.303 Uiso 0.216(8) 1 calc R U P A 2
H88F H 1.0569 -0.1499 0.1964 0.303 Uiso 0.216(8) 1 calc R U P A 2
C89B C 1.016(3) -0.108(5) 0.1451(14) 0.189(4) Uani 0.216(8) 1 d D U P A 2
C90B C 0.999(3) -0.228(6) 0.1201(15) 0.195(7) Uani 0.216(8) 1 d D U P A 2
H90D H 1.0323 -0.3035 0.1275 0.292 Uiso 0.216(8) 1 calc R U P A 2
H90E H 0.9543 -0.2631 0.1198 0.292 Uiso 0.216(8) 1 calc R U P A 2
H90F H 1.0006 -0.1961 0.0966 0.292 Uiso 0.216(8) 1 calc R U P A 2

loop_
_atom_site_aniso_label
_atom_site_aniso_U_11
_atom_site_aniso_U_22
_atom_site_aniso_U_33
_atom_site_aniso_U_23
_atom_site_aniso_U_13
_atom_site_aniso_U_12
C1 0.085(4) 0.065(3) 0.071(3) -0.014(3) 0.015(3) 0.000(3)
C2 0.096(4) 0.073(4) 0.072(4) -0.011(3) 0.015(3) 0.000(3)
C3 0.091(4) 0.071(4) 0.086(4) -0.005(3) 0.009(3) 0.005(3)
C4 0.098(4) 0.067(3) 0.072(3) -0.001(3) 0.009(3) -0.004(3)
C5 0.091(4) 0.087(4) 0.082(4) -0.004(3) 0.017(3) -0.008(4)
C6 0.087(4) 0.069(4) 0.083(4) -0.004(3) 0.005(3) -0.005(3)
C7 0.106(5) 0.077(4) 0.080(4) -0.004(3) 0.005(4) -0.005(4)
C8 0.135(6) 0.077(4) 0.080(4) -0.004(3) 0.003(4) 0.011(4)
C9 0.160(7) 0.076(4) 0.087(5) 0.001(4) 0.008(5) 0.013(5)
C10 0.120(5) 0.071(4) 0.070(4) 0.009(3) 0.006(4) -0.007(4)
C11 0.102(5) 0.116(6) 0.084(4) -0.006(4) 0.016(4) -0.014(4)
C12 0.110(5) 0.105(5) 0.071(4) 0.001(4) 0.014(4) -0.012(4)
C13 0.121(6) 0.068(4) 0.086(4) 0.009(3) 0.010(4) -0.007(4)
C14 0.115(6) 0.094(5) 0.114(6) -0.026(4) -0.006(5) 0.019(4)
C15 0.117(6) 0.112(6) 0.109(5) -0.041(5) -0.006(4) 0.021(5)
C16 0.099(5) 0.073(4) 0.076(4) 0.006(3) 0.008(3) 0.004(3)
C17 0.108(5) 0.078(4) 0.068(3) 0.014(3) 0.015(3) -0.007(4)
C18 0.116(5) 0.077(4) 0.070(4) 0.009(3) 0.011(3) -0.009(4)
C19 0.091(4) 0.075(4) 0.073(4) -0.006(3) 0.004(3) 0.012(3)
C20 0.095(4) 0.071(4) 0.075(4) 0.007(3) 0.018(3) -0.008(3)
C21 0.091(4) 0.085(4) 0.060(3) -0.001(3) 0.013(3) -0.001(3)
C22 0.079(4) 0.075(4) 0.066(3) 0.001(3) 0.010(3) 0.001(3)
C23 0.082(4) 0.082(4) 0.069(3) 0.006(3) 0.010(3) 0.002(3)
C24 0.082(4) 0.086(4) 0.066(3) 0.004(3) 0.005(3) 0.000(3)
O1 0.142(4) 0.099(3) 0.086(3) 0.003(3) 0.030(3) -0.019(3)
C25 0.180(9) 0.196(10) 0.112(6) -0.049(6) 0.085(6) -0.067(8)
O2 0.151(4) 0.104(3) 0.062(2) -0.006(2) 0.019(3) -0.023(3)
C26 0.182(9) 0.133(7) 0.084(5) 0.035(5) -0.026(5) -0.036(6)
O3 0.112(3) 0.112(4) 0.072(2) 0.017(2) 0.007(2) -0.018(3)
C27 0.158(8) 0.110(6) 0.135(7) 0.049(6) 0.003(6) 0.008(6)
O4 0.109(3) 0.116(4) 0.069(3) -0.004(2) 0.006(2) -0.008(3)
C28 0.160(8) 0.207(11) 0.093(6) -0.028(6) 0.033(6) -0.013(8)
C29 0.088(4) 0.075(4) 0.058(3) 0.001(3) 0.010(3) 0.006(3)
C30 0.080(4) 0.075(4) 0.068(3) 0.002(3) 0.014(3) 0.007(3)
C31 0.075(3) 0.080(4) 0.065(3) 0.003(3) 0.012(3) 0.011(3)
C32 0.084(4) 0.079(4) 0.055(3) 0.000(3) 0.012(3) -0.002(3)
C33 0.087(4) 0.080(4) 0.065(3) -0.011(3) 0.012(3) 0.003(3)
C34 0.079(4) 0.094(4) 0.065(3) -0.012(3) 0.021(3) -0.007(3)
C35 0.080(4) 0.075(4) 0.055(3) -0.004(3) 0.009(3) 0.010(3)
C36 0.075(3) 0.073(3) 0.059(3) 0.005(3) 0.010(2) 0.009(3)
C37 0.075(3) 0.068(3) 0.066(3) -0.008(3) 0.004(3) -0.001(3)
C38 0.082(4) 0.058(3) 0.064(3) -0.008(2) 0.009(3) 0.003(3)
C39 0.089(4) 0.067(3) 0.072(3) -0.011(3) 0.007(3) 0.021(3)
C40 0.084(4) 0.078(4) 0.069(3) -0.010(3) 0.019(3) 0.007(3)
C41 0.080(3) 0.047(3) 0.070(3) -0.006(2) 0.002(3) -0.003(2)
C42 0.089(4) 0.046(3) 0.069(3) 0.000(2) 0.008(3) 0.008(3)
C43 0.080(3) 0.051(3) 0.071(3) -0.004(2) 0.009(3) 0.002(3)
C44 0.073(3) 0.044(3) 0.069(3) -0.002(2) -0.002(2) -0.004(2)
C45 0.081(4) 0.045(3) 0.080(4) -0.009(3) -0.004(3) 0.004(2)
C46 0.078(3) 0.055(3) 0.074(3) -0.016(3) 0.004(3) 0.004(3)
C47 0.082(4) 0.041(2) 0.070(3) 0.001(2) 0.003(3) -0.006(2)
C48 0.066(3) 0.048(3) 0.076(3) 0.011(2) 0.000(3) -0.002(2)
C49 0.073(3) 0.051(3) 0.080(4) 0.012(3) 0.014(3) -0.006(2)
C50 0.072(3) 0.047(3) 0.072(3) 0.007(2) -0.001(3) -0.004(2)
C51 0.067(3) 0.055(3) 0.072(3) 0.002(2) 0.003(3) 0.000(2)
C52 0.070(3) 0.052(3) 0.078(3) 0.001(2) 0.007(3) -0.006(2)
O5 0.073(2) 0.061(2) 0.083(2) 0.0103(18) -0.0019(19) -0.0087(18)
C53 0.100(5) 0.095(5) 0.131(6) 0.011(5) -0.008(4) -0.027(4)
O6 0.073(2) 0.077(2) 0.077(2) 0.009(2) 0.0109(19) -0.0108(19)
C54 0.095(5) 0.143(7) 0.097(5) 0.015(5) 0.010(4) -0.022(4)
O7 0.066(2) 0.089(3) 0.084(2) -0.016(2) 0.0002(19) 0.001(2)
C55 0.111(6) 0.146(7) 0.149(7) -0.020(6) 0.030(5) -0.031(5)
O8 0.079(3) 0.081(3) 0.077(2) -0.015(2) 0.004(2) 0.015(2)
C56 0.136(7) 0.109(6) 0.129(6) 0.005(5) 0.031(5) 0.022(5)
C57 0.073(3) 0.065(3) 0.066(3) 0.005(3) 0.011(3) -0.006(3)
C58 0.069(3) 0.071(3) 0.066(3) 0.002(3) 0.006(2) 0.010(3)
C59 0.079(4) 0.071(3) 0.072(3) -0.003(3) 0.015(3) 0.011(3)
C60 0.073(3) 0.072(3) 0.057(3) 0.001(2) 0.011(2) 0.003(3)
C61 0.086(4) 0.075(4) 0.064(3) 0.013(3) 0.007(3) 0.002(3)
C62 0.083(4) 0.057(3) 0.072(3) 0.011(3) 0.002(3) -0.005(3)
C63 0.081(4) 0.072(3) 0.055(3) 0.002(2) 0.015(3) -0.001(3)
C64 0.073(3) 0.090(4) 0.067(3) -0.004(3) 0.021(3) -0.001(3)
C65 0.099(4) 0.073(4) 0.065(3) -0.013(3) 0.027(3) 0.000(3)
C66 0.081(4) 0.075(4) 0.050(3) -0.001(2) 0.010(2) 0.000(3)
C67 0.082(4) 0.072(4) 0.063(3) 0.003(3) 0.002(3) 0.005(3)
C68 0.089(4) 0.065(3) 0.068(3) 0.005(3) 0.005(3) 0.007(3)
C69 0.093(4) 0.069(3) 0.055(3) -0.008(3) 0.022(3) 0.001(3)
C70 0.084(4) 0.077(4) 0.086(4) -0.013(3) 0.030(3) 0.000(3)
C71 0.104(5) 0.063(3) 0.091(4) -0.010(3) 0.037(4) 0.012(3)
C72 0.090(4) 0.069(3) 0.065(3) -0.020(3) 0.027(3) 0.002(3)
C73 0.097(4) 0.069(4) 0.061(3) -0.008(3) 0.011(3) 0.001(3)
C74 0.101(4) 0.072(4) 0.057(3) -0.005(3) 0.009(3) -0.003(3)
C75 0.098(4) 0.059(3) 0.068(3) -0.012(3) 0.022(3) 0.010(3)
C76 0.095(4) 0.061(3) 0.075(3) -0.010(3) 0.028(3) 0.004(3)
C77 0.096(4) 0.052(3) 0.075(3) -0.014(3) 0.022(3) 0.012(3)
C78 0.087(4) 0.054(3) 0.071(3) -0.009(3) 0.011(3) -0.002(3)
C79 0.083(4) 0.060(3) 0.069(3) -0.017(3) 0.020(3) 0.004(3)
C80 0.088(4) 0.054(3) 0.075(3) -0.010(3) 0.020(3) 0.002(3)
O9 0.125(3) 0.076(3) 0.085(3) -0.015(2) 0.042(3) 0.020(2)
C81 0.130(6) 0.177(9) 0.090(5) -0.054(5) 0.042(4) -0.048(6)
O10 0.109(3) 0.058(2) 0.096(3) -0.020(2) 0.019(2) 0.010(2)
C82 0.131(6) 0.056(4) 0.217(10) -0.027(5) 0.037(6) -0.025(4)
O11 0.087(3) 0.069(2) 0.076(2) -0.0156(19) 0.026(2) 0.000(2)
C83 0.107(5) 0.088(5) 0.104(5) -0.016(4) 0.028(4) 0.006(4)
O12 0.111(3) 0.056(2) 0.090(3) -0.0171(19) 0.032(2) 0.001(2)
C84 0.149(6) 0.074(4) 0.089(4) -0.021(3) 0.040(4) -0.020(4)
O13 0.220(9) 0.163(8) 0.381(15) -0.080(9) 0.132(9) -0.084(7)
C85 0.232(13) 0.201(12) 0.141(9) -0.069(9) -0.037(9) 0.057(10)
C86 0.167(10) 0.164(11) 0.178(11) -0.017(9) 0.067(9) -0.027(9)
C87 0.296(17) 0.169(12) 0.216(14) 0.090(11) -0.032(12) -0.090(12)
O14 0.170(7) 0.218(9) 0.218(9) -0.022(8) 0.065(7) 0.031(7)
C88 0.167(11) 0.209(12) 0.217(12) -0.031(11) -0.012(10) 0.022(10)
C89 0.163(7) 0.215(7) 0.191(7) -0.010(7) 0.049(6) 0.043(6)
C90 0.170(10) 0.236(11) 0.194(10) 0.016(9) 0.048(9) 0.038(10)
O14B 0.184(14) 0.233(15) 0.214(15) -0.017(14) 0.055(13) 0.040(14)
C88B 0.176(13) 0.227(14) 0.200(14) -0.002(13) 0.042(13) 0.038(13)
C89B 0.163(7) 0.215(7) 0.191(7) -0.010(7) 0.049(6) 0.043(6)
C90B 0.165(12) 0.219(12) 0.198(12) -0.011(12) 0.039(12) 0.033(12)

loop_
_atom_type_symbol
_atom_type_description
_atom_type_scat_dispersion_real
_atom_type_scat_dispersion_imag
_atom_type_scat_source
C C 0.0034 0.0017 'International Tables Vol C Tables 4.2.6.8 and 6.1.1.4'
H H 0 0 'International Tables Vol C Tables 4.2.6.8 and 6.1.1.4'
O O 0.0115 0.0064 'International Tables Vol C Tables 4.2.6.8 and 6.1.1.4'

loop_
_geom_angle_atom_site_label_1
_geom_angle_atom_site_label_2
_geom_angle_atom_site_label_3
_geom_angle
_geom_angle_site_symmetry_1
_geom_angle_site_symmetry_3
_geom_angle_publ_flag
C2 C1 C6 117.5(4) . . ?
C2 C1 C78 116.5(4) . . ?
C6 C1 C78 125.0(4) . . ?
C3 C2 C1 121.7(4) . . ?
C3 C2 H2 119.1 . . ?
C1 C2 H2 119.1 . . ?
C2 C3 C4 120.4(4) . . ?
C2 C3 H3 119.8 . . ?
C4 C3 H3 119.8 . . ?
C5 C4 C3 117.9(4) . . ?
C5 C4 C7 121.9(4) . . ?
C3 C4 C7 119.2(4) . . ?
C4 C5 C6 120.7(4) . . ?
C4 C5 H5 119.7 . . ?
C6 C5 H5 119.7 . . ?
C1 C6 C5 121.0(4) . . ?
C1 C6 H6 119.5 . . ?
C5 C6 H6 119.5 . . ?
C8 C7 C12 117.2(4) . . ?
C8 C7 C4 122.6(5) . . ?
C12 C7 C4 119.1(4) . . ?
C7 C8 C9 121.5(4) . . ?
C7 C8 H8 119.3 . . ?
C9 C8 H8 119.3 . . ?
C8 C9 C10 120.9(4) . . ?
C8 C9 H9 119.5 . . ?
C10 C9 H9 119.5 . . ?
C11 C10 C9 117.2(4) . . ?
C11 C10 C13 117.8(5) . . ?
C9 C10 C13 123.5(5) . . ?
C10 C11 C12 120.9(4) . . ?
C10 C11 H11 119.5 . . ?
C12 C11 H11 119.5 . . ?
C7 C12 C11 121.1(4) . . ?
C7 C12 H12 119.5 . . ?
C11 C12 H12 119.5 . . ?
C14 C13 C18 117.7(4) . . ?
C14 C13 C10 117.9(5) . . ?
C18 C13 C10 123.1(5) . . ?
C13 C14 C15 121.6(4) . . ?
C13 C14 H14 119.2 . . ?
C15 C14 H14 119.2 . . ?
C14 C15 C16 120.3(4) . . ?
C14 C15 H15 119.8 . . ?
C16 C15 H15 119.8 . . ?
C17 C16 C15 117.9(4) . . ?
C17 C16 C19 121.9(5) . . ?
C15 C16 C19 119.0(5) . . ?
C16 C17 C18 121.1(4) . . ?
C16 C17 H17 119.5 . . ?
C18 C17 H17 119.5 . . ?
C13 C18 C17 120.7(4) . . ?
C13 C18 H18 119.6 . . ?
C17 C18 H18 119.6 . . ?
C20 C19 C24 117.5(4) . . ?
C20 C19 C16 125.3(4) . . ?
C24 C19 C16 117.1(4) . . ?
O1 C20 C21 119.6(4) . . ?
O1 C20 C19 118.1(4) . . ?
C21 C20 C19 122.1(4) . . ?
O2 C21 C20 122.6(4) . . ?
O2 C21 C22 117.1(4) . . ?
C20 C21 C22 120.2(4) . . ?
C23 C22 C21 117.5(4) . . ?
C23 C22 C29 116.9(4) . . ?
C21 C22 C29 125.5(4) . . ?
O3 C23 C24 118.7(4) . . ?
O3 C23 C22 119.4(4) . . ?
C24 C23 C22 121.8(4) . . ?
C23 C24 O4 120.4(4) . . ?
C23 C24 C19 120.8(4) . . ?
O4 C24 C19 118.5(4) . . ?
C20 O1 C25 114.7(5) . . ?
O1 C25 H25A 109.5 . . ?
O1 C25 H25B 109.5 . . ?
H25A C25 H25B 109.5 . . ?
O1 C25 H25C 109.5 . . ?
H25A C25 H25C 109.5 . . ?
H25B C25 H25C 109.5 . . ?
C21 O2 C26 116.4(5) . . ?
O2 C26 H26A 109.5 . . ?
O2 C26 H26B 109.5 . . ?
H26A C26 H26B 109.5 . . ?
O2 C26 H26C 109.5 . . ?
H26A C26 H26C 109.5 . . ?
H26B C26 H26C 109.5 . . ?
C23 O3 C27 112.5(5) . . ?
O3 C27 H27A 109.5 . . ?
O3 C27 H27B 109.5 . . ?
H27A C27 H27B 109.5 . . ?
O3 C27 H27C 109.5 . . ?
H27A C27 H27C 109.5 . . ?
H27B C27 H27C 109.5 . . ?
C24 O4 C28 116.3(5) . . ?
O4 C28 H28A 109.5 . . ?
O4 C28 H28B 109.5 . . ?
H28A C28 H28B 109.5 . . ?
O4 C28 H28C 109.5 . . ?
H28A C28 H28C 109.5 . . ?
H28B C28 H28C 109.5 . . ?
C30 C29 C34 117.4(4) . . ?
C30 C29 C22 118.7(4) . . ?
C34 C29 C22 122.6(4) . . ?
C29 C30 C31 121.8(4) . . ?
C29 C30 H30 119.1 . . ?
C31 C30 H30 119.1 . . ?
C30 C31 C32 120.7(4) . . ?
C30 C31 H31 119.7 . . ?
C32 C31 H31 119.7 . . ?
C33 C32 C31 117.4(4) . . ?
C33 C32 C35 123.1(4) . . ?
C31 C32 C35 117.8(4) . . ?
C32 C33 C34 121.1(4) . . ?
C32 C33 H33 119.5 . . ?
C34 C33 H33 119.5 . . ?
C29 C34 C33 120.8(4) . . ?
C29 C34 H34 119.6 . . ?
C33 C34 H34 119.6 . . ?
C36 C35 C40 117.1(4) . . ?
C36 C35 C32 122.4(4) . . ?
C40 C35 C32 118.9(4) . . ?
C37 C36 C35 121.7(4) . . ?
C37 C36 H36 119.1 . . ?
C35 C36 H36 119.1 . . ?
C36 C37 C38 120.7(4) . . ?
C36 C37 H37 119.7 . . ?
C38 C37 H37 119.7 . . ?
C39 C38 C37 117.0(4) . . ?
C39 C38 C41 119.9(4) . . ?
C37 C38 C41 121.5(4) . . ?
C38 C39 C40 121.3(4) . . ?
C38 C39 H39 119.4 . . ?
C40 C39 H39 119.4 . . ?
C35 C40 C39 120.7(4) . . ?
C35 C40 H40 119.6 . . ?
C39 C40 H40 119.6 . . ?
C46 C41 C42 117.3(4) . . ?
C46 C41 C38 123.2(4) . . ?
C42 C41 C38 118.4(4) . . ?
C43 C42 C41 121.7(4) . . ?
C43 C42 H42 119.1 . . ?
C41 C42 H42 119.1 . . ?
C42 C43 C44 120.8(4) . . ?
C42 C43 H43 119.6 . . ?
C44 C43 H43 119.6 . . ?
C45 C44 C43 117.6(3) . . ?
C45 C44 C47 124.7(4) . . ?
C43 C44 C47 116.9(4) . . ?
C44 C45 C46 120.7(3) . . ?
C44 C45 H45 119.6 . . ?
C46 C45 H45 119.6 . . ?
C41 C46 C45 121.2(4) . . ?
C41 C46 H46 119.4 . . ?
C45 C46 H46 119.4 . . ?
C48 C47 C52 117.4(4) . . ?
C48 C47 C44 122.0(4) . . ?
C52 C47 C44 119.0(4) . . ?
O5 C48 C49 117.1(4) . . ?
O5 C48 C47 120.4(4) . . ?
C49 C48 C47 122.0(4) . . ?
O6 C49 C48 122.1(4) . . ?
O6 C49 C50 117.9(4) . . ?
C48 C49 C50 119.8(4) . . ?
C51 C50 C49 117.7(4) . . ?
C51 C50 C57 120.0(4) . . ?
C49 C50 C57 120.8(4) . . ?
C50 C51 O7 119.2(4) . . ?
C50 C51 C52 122.2(4) . . ?
O7 C51 C52 118.5(4) . . ?
O8 C52 C51 118.8(4) . . ?
O8 C52 C47 120.3(4) . . ?
C51 C52 C47 120.2(4) . . ?
C48 O5 C53 115.5(4) . . ?
O5 C53 H53A 109.5 . . ?
O5 C53 H53B 109.5 . . ?
H53A C53 H53B 109.5 . . ?
O5 C53 H53C 109.5 . . ?
H53A C53 H53C 109.5 . . ?
H53B C53 H53C 109.5 . . ?
C49 O6 C54 117.8(4) . . ?
O6 C54 H54A 109.5 . . ?
O6 C54 H54B 109.5 . . ?
H54A C54 H54B 109.5 . . ?
O6 C54 H54C 109.5 . . ?
H54A C54 H54C 109.5 . . ?
H54B C54 H54C 109.5 . . ?
C51 O7 C55 112.6(4) . . ?
O7 C55 H55A 109.5 . . ?
O7 C55 H55B 109.5 . . ?
H55A C55 H55B 109.5 . . ?
O7 C55 H55C 109.5 . . ?
H55A C55 H55C 109.5 . . ?
H55B C55 H55C 109.5 . . ?
C52 O8 C56 116.5(5) . . ?
O8 C56 H56A 109.5 . . ?
O8 C56 H56B 109.5 . . ?
H56A C56 H56B 109.5 . . ?
O8 C56 H56C 109.5 . . ?
H56A C56 H56C 109.5 . . ?
H56B C56 H56C 109.5 . . ?
C58 C57 C62 117.5(3) . . ?
C58 C57 C50 116.9(4) . . ?
C62 C57 C50 124.4(4) . . ?
C59 C58 C57 121.5(4) . . ?
C59 C58 H58 119.2 . . ?
C57 C58 H58 119.2 . . ?
C58 C59 C60 121.0(4) . . ?
C58 C59 H59 119.5 . . ?
C60 C59 H59 119.5 . . ?
C61 C60 C59 117.4(4) . . ?
C61 C60 C63 122.7(4) . . ?
C59 C60 C63 119.2(4) . . ?
C60 C61 C62 121.1(4) . . ?
C60 C61 H61 119.5 . . ?
C62 C61 H61 119.5 . . ?
C57 C62 C61 121.0(4) . . ?
C57 C62 H62 119.5 . . ?
C61 C62 H62 119.5 . . ?
C64 C63 C68 117.3(4) . . ?
C64 C63 C60 122.6(4) . . ?
C68 C63 C60 119.5(4) . . ?
C65 C64 C63 121.5(4) . . ?
C65 C64 H64 119.3 . . ?
C63 C64 H64 119.3 . . ?
C64 C65 C66 120.9(4) . . ?
C64 C65 H65 119.5 . . ?
C66 C65 H65 119.5 . . ?
C67 C66 C65 117.5(4) . . ?
C67 C66 C69 120.0(4) . . ?
C65 C66 C69 122.0(4) . . ?
C66 C67 C68 120.9(4) . . ?
C66 C67 H67 119.6 . . ?
C68 C67 H67 119.6 . . ?
C63 C68 C67 121.2(4) . . ?
C63 C68 H68 119.4 . . ?
C67 C68 H68 119.4 . . ?
C70 C69 C74 117.5(4) . . ?
C70 C69 C66 119.6(4) . . ?
C74 C69 C66 122.2(4) . . ?
C69 C70 C71 121.5(4) . . ?
C69 C70 H70 119.2 . . ?
C71 C70 H70 119.2 . . ?
C70 C71 C72 120.8(4) . . ?
C70 C71 H71 119.6 . . ?
C72 C71 H71 119.6 . . ?
C73 C72 C71 117.9(4) . . ?
C73 C72 C75 124.6(4) . . ?
C71 C72 C75 116.6(4) . . ?
C72 C73 C74 120.5(4) . . ?
C72 C73 H73 119.7 . . ?
C74 C73 H73 119.7 . . ?
C69 C74 C73 121.4(4) . . ?
C69 C74 H74 119.3 . . ?
C73 C74 H74 119.3 . . ?
C76 C75 C80 117.3(4) . . ?
C76 C75 C72 121.9(4) . . ?
C80 C75 C72 119.8(4) . . ?
O9 C76 C77 118.1(4) . . ?
O9 C76 C75 120.4(4) . . ?
C77 C76 C75 121.4(4) . . ?
O10 C77 C76 119.6(4) . . ?
O10 C77 C78 119.8(4) . . ?
C76 C77 C78 120.5(4) . . ?
C79 C78 C77 117.5(4) . . ?
C79 C78 C1 119.8(4) . . ?
C77 C78 C1 121.1(4) . . ?
O11 C79 C80 118.5(4) . . ?
O11 C79 C78 120.4(4) . . ?
C80 C79 C78 120.9(4) . . ?
C79 C80 O12 118.8(4) . . ?
C79 C80 C75 121.2(4) . . ?
O12 C80 C75 119.9(4) . . ?
C76 O9 C81 115.0(5) . . ?
O9 C81 H81A 109.5 . . ?
O9 C81 H81B 109.5 . . ?
H81A C81 H81B 109.5 . . ?
O9 C81 H81C 109.5 . . ?
H81A C81 H81C 109.5 . . ?
H81B C81 H81C 109.5 . . ?
C77 O10 C82 115.7(4) . . ?
O10 C82 H82A 109.5 . . ?
O10 C82 H82B 109.5 . . ?
H82A C82 H82B 109.5 . . ?
O10 C82 H82C 109.5 . . ?
H82A C82 H82C 109.5 . . ?
H82B C82 H82C 109.5 . . ?
C79 O11 C83 112.6(4) . . ?
O11 C83 H83A 109.5 . . ?
O11 C83 H83B 109.5 . . ?
H83A C83 H83B 109.5 . . ?
O11 C83 H83C 109.5 . . ?
H83A C83 H83C 109.5 . . ?
H83B C83 H83C 109.5 . . ?
C80 O12 C84 113.9(4) . . ?
O12 C84 H84A 109.5 . . ?
O12 C84 H84B 109.5 . . ?
H84A C84 H84B 109.5 . . ?
O12 C84 H84C 109.5 . . ?
H84A C84 H84C 109.5 . . ?
H84B C84 H84C 109.5 . . ?
C86 C85 H85A 109.5 . . ?
C86 C85 H85B 109.5 . . ?
H85A C85 H85B 109.5 . . ?
C86 C85 H85C 109.5 . . ?
H85A C85 H85C 109.5 . . ?
H85B C85 H85C 109.5 . . ?
O13 C86 C87 128.8(13) . . ?
O13 C86 C85 120.7(13) . . ?
C87 C86 C85 110.5(11) . . ?
C86 C87 H87A 109.5 . . ?
C86 C87 H87B 109.5 . . ?
H87A C87 H87B 109.5 . . ?
C86 C87 H87C 109.5 . . ?
H87A C87 H87C 109.5 . . ?
H87B C87 H87C 109.5 . . ?
C89 C88 H88A 109.5 . . ?
C89 C88 H88B 109.5 . . ?
H88A C88 H88B 109.5 . . ?
C89 C88 H88C 109.5 . . ?
H88A C88 H88C 109.5 . . ?
H88B C88 H88C 109.5 . . ?
O14 C89 C88 121.8(16) . . ?
O14 C89 C90 130.3(18) . . ?
C88 C89 C90 107.1(15) . . ?
C89 C90 H90A 109.5 . . ?
C89 C90 H90B 109.5 . . ?
H90A C90 H90B 109.5 . . ?
C89 C90 H90C 109.5 . . ?
H90A C90 H90C 109.5 . . ?
H90B C90 H90C 109.5 . . ?
C89B C88B H88D 109.5 . . ?
C89B C88B H88E 109.5 . . ?
H88D C88B H88E 109.5 . . ?
C89B C88B H88F 109.5 . . ?
H88D C88B H88F 109.5 . . ?
H88E C88B H88F 109.5 . . ?
O14B C89B C88B 121(3) . . ?
O14B C89B C90B 129(3) . . ?
C88B C89B C90B 110(2) . . ?
C89B C90B H90D 109.5 . . ?
C89B C90B H90E 109.5 . . ?
H90D C90B H90E 109.5 . . ?
C89B C90B H90F 109.5 . . ?
H90D C90B H90F 109.5 . . ?
H90E C90B H90F 109.5 . . ?

loop_
_geom_bond_atom_site_label_1
_geom_bond_atom_site_label_2
_geom_bond_distance
_geom_bond_site_symmetry_2
_geom_bond_publ_flag
C1 C2 1.384(4) . ?
C1 C6 1.386(4) . ?
C1 C78 1.475(6) . ?
C2 C3 1.382(4) . ?
C2 H2 0.95 . ?
C3 C4 1.392(4) . ?
C3 H3 0.95 . ?
C4 C5 1.390(4) . ?
C4 C7 1.484(7) . ?
C5 C6 1.392(4) . ?
C5 H5 0.95 . ?
C6 H6 0.95 . ?
C7 C8 1.381(4) . ?
C7 C12 1.383(4) . ?
C8 C9 1.383(4) . ?
C8 H8 0.95 . ?
C9 C10 1.393(4) . ?
C9 H9 0.95 . ?
C10 C11 1.386(4) . ?
C10 C13 1.475(7) . ?
C11 C12 1.394(4) . ?
C11 H11 0.95 . ?
C12 H12 0.95 . ?
C13 C14 1.380(4) . ?
C13 C18 1.386(4) . ?
C14 C15 1.385(4) . ?
C14 H14 0.95 . ?
C15 C16 1.393(4) . ?
C15 H15 0.95 . ?
C16 C17 1.381(4) . ?
C16 C19 1.481(7) . ?
C17 C18 1.390(4) . ?
C17 H17 0.95 . ?
C18 H18 0.95 . ?
C19 C20 1.392(5) . ?
C19 C24 1.394(5) . ?
C20 O1 1.376(4) . ?
C20 C21 1.380(5) . ?
C21 O2 1.368(4) . ?
C21 C22 1.408(5) . ?
C22 C23 1.389(5) . ?
C22 C29 1.495(6) . ?
C23 O3 1.383(4) . ?
C23 C24 1.383(5) . ?
C24 O4 1.384(4) . ?
O1 C25 1.403(6) . ?
C25 H25A 0.98 . ?
C25 H25B 0.98 . ?
C25 H25C 0.98 . ?
O2 C26 1.408(6) . ?
C26 H26A 0.98 . ?
C26 H26B 0.98 . ?
C26 H26C 0.98 . ?
O3 C27 1.430(6) . ?
C27 H27A 0.98 . ?
C27 H27B 0.98 . ?
C27 H27C 0.98 . ?
O4 C28 1.421(6) . ?
C28 H28A 0.98 . ?
C28 H28B 0.98 . ?
C28 H28C 0.98 . ?
C29 C30 1.380(4) . ?
C29 C34 1.387(4) . ?
C30 C31 1.381(4) . ?
C30 H30 0.95 . ?
C31 C32 1.391(4) . ?
C31 H31 0.95 . ?
C32 C33 1.388(4) . ?
C32 C35 1.514(6) . ?
C33 C34 1.392(4) . ?
C33 H33 0.95 . ?
C34 H34 0.95 . ?
C35 C36 1.384(4) . ?
C35 C40 1.387(4) . ?
C36 C37 1.382(4) . ?
C36 H36 0.95 . ?
C37 C38 1.396(4) . ?
C37 H37 0.95 . ?
C38 C39 1.387(4) . ?
C38 C41 1.497(6) . ?
C39 C40 1.395(4) . ?
C39 H39 0.95 . ?
C40 H40 0.95 . ?
C41 C46 1.385(4) . ?
C41 C42 1.387(4) . ?
C42 C43 1.380(4) . ?
C42 H42 0.95 . ?
C43 C44 1.392(4) . ?
C43 H43 0.95 . ?
C44 C45 1.388(4) . ?
C44 C47 1.510(6) . ?
C45 C46 1.393(4) . ?
C45 H45 0.95 . ?
C46 H46 0.95 . ?
C47 C48 1.393(5) . ?
C47 C52 1.400(5) . ?
C48 O5 1.377(4) . ?
C48 C49 1.387(5) . ?
C49 O6 1.369(4) . ?
C49 C50 1.408(5) . ?
C50 C51 1.383(5) . ?
C50 C57 1.501(6) . ?
C51 O7 1.383(4) . ?
C51 C52 1.386(5) . ?
C52 O8 1.383(4) . ?
O5 C53 1.414(5) . ?
C53 H53A 0.98 . ?
C53 H53B 0.98 . ?
C53 H53C 0.98 . ?
O6 C54 1.403(5) . ?
C54 H54A 0.98 . ?
C54 H54B 0.98 . ?
C54 H54C 0.98 . ?
O7 C55 1.431(6) . ?
C55 H55A 0.98 . ?
C55 H55B 0.98 . ?
C55 H55C 0.98 . ?
O8 C56 1.424(5) . ?
C56 H56A 0.98 . ?
C56 H56B 0.98 . ?
C56 H56C 0.98 . ?
C57 C58 1.385(4) . ?
C57 C62 1.387(4) . ?
C58 C59 1.380(4) . ?
C58 H58 0.95 . ?
C59 C60 1.391(4) . ?
C59 H59 0.95 . ?
C60 C61 1.387(4) . ?
C60 C63 1.495(6) . ?
C61 C62 1.391(4) . ?
C61 H61 0.95 . ?
C62 H62 0.95 . ?
C63 C64 1.383(4) . ?
C63 C68 1.385(4) . ?
C64 C65 1.382(4) . ?
C64 H64 0.95 . ?
C65 C66 1.390(4) . ?
C65 H65 0.95 . ?
C66 C67 1.384(4) . ?
C66 C69 1.480(6) . ?
C67 C68 1.392(4) . ?
C67 H67 0.95 . ?
C68 H68 0.95 . ?
C69 C70 1.381(4) . ?
C69 C74 1.385(4) . ?
C70 C71 1.384(4) . ?
C70 H70 0.95 . ?
C71 C72 1.390(4) . ?
C71 H71 0.95 . ?
C72 C73 1.387(4) . ?
C72 C75 1.482(6) . ?
C73 C74 1.391(4) . ?
C73 H73 0.95 . ?
C74 H74 0.95 . ?
C75 C76 1.393(5) . ?
C75 C80 1.394(5) . ?
C76 O9 1.378(4) . ?
C76 C77 1.383(5) . ?
C77 O10 1.377(4) . ?
C77 C78 1.407(5) . ?
C78 C79 1.392(5) . ?
C79 O11 1.380(4) . ?
C79 C80 1.386(5) . ?
C80 O12 1.390(4) . ?
O9 C81 1.402(5) . ?
C81 H81A 0.98 . ?
C81 H81B 0.98 . ?
C81 H81C 0.98 . ?
O10 C82 1.398(5) . ?
C82 H82A 0.98 . ?
C82 H82B 0.98 . ?
C82 H82C 0.98 . ?
O11 C83 1.436(5) . ?
C83 H83A 0.98 . ?
C83 H83B 0.98 . ?
C83 H83C 0.98 . ?
O12 C84 1.425(5) . ?
C84 H84A 0.98 . ?
C84 H84B 0.98 . ?
C84 H84C 0.98 . ?
O13 C86 1.201(12) . ?
C85 C86 1.482(13) . ?
C85 H85A 0.98 . ?
C85 H85B 0.98 . ?
C85 H85C 0.98 . ?
C86 C87 1.478(14) . ?
C87 H87A 0.98 . ?
C87 H87B 0.98 . ?
C87 H87C 0.98 . ?
O14 C89 1.210(15) . ?
C88 C89 1.483(17) . ?
C88 H88A 0.98 . ?
C88 H88B 0.98 . ?
C88 H88C 0.98 . ?
C89 C90 1.484(16) . ?
C90 H90A 0.98 . ?
C90 H90B 0.98 . ?
C90 H90C 0.98 . ?
O14B C89B 1.225(19) . ?
C88B C89B 1.48(2) . ?
C88B H88D 0.98 . ?
C88B H88E 0.98 . ?
C88B H88F 0.98 . ?
C89B C90B 1.49(2) . ?
C90B H90D 0.98 . ?
C90B H90E 0.98 . ?
C90B H90F 0.98 . ?
